data_2002589
loop_
_publ_author_name
'Hansen, Th'
'Mueller-Buschbaum, Hk'

_publ_section_title
;
Ds erste Erdalkalimetall-Mercurato(II)-Palladat(II,IV): Ba2 Hg3 (Pd2+)5
(Pd4+)2 O14
;
_journal_name_full
;
Zeitschrift fuer Anorganische und Allgemeine Chemie
;
_journal_page_first 67
_journal_page_last 70
_journal_paper_doi 10.1002/zaac.19926161011
_journal_volume 616
_journal_year 1992
_chemical_formula_structural 'Ba2 (Hg3 Pd5 Pd2 O14)'
_chemical_formula_sum 'Ba2 Hg3 O14 Pd7'
_chemical_name_systematic
;
Dibarium trimercuropentapalladodipalladate(IV)
;
_space_group_IT_number 12
_symmetry_cell_setting monoclinic
_symmetry_Int_Tables_number 12
_symmetry_space_group_name_Hall '-C 2y'
_symmetry_space_group_name_H-M 'C 1 2/m 1'
_cell_angle_alpha 90
_cell_angle_beta 90.56(3)
_cell_angle_gamma 90
_cell_formula_units_Z 2
_cell_length_a 10.583(2)
_cell_length_b 6.207(4)
_cell_length_c 10.919(4)
_cell_volume 717.2
_refine_ls_R_factor_all 0.043
_cod_database_code 2002589

loop_
_symmetry_equiv_pos_as_xyz
x,y,z
x,-y,z
-x,-y,-z
-x,y,-z
1/2+x,1/2+y,z
1/2+x,1/2-y,z
1/2-x,1/2-y,-z
1/2-x,1/2+y,-z

loop_
_atom_site_aniso_label
_atom_site_aniso_B_11
_atom_site_aniso_B_12
_atom_site_aniso_B_13
_atom_site_aniso_B_22
_atom_site_aniso_B_23
_atom_site_aniso_B_33
Hg1 0.83(4) 0. 0.06(2) 0.62(3) 0. 0.36(3)
Hg2 1.09(6) 0. -0.13(4) 1.07(6) 0. 0.28(6)
Ba1 0.87(6) 0. .00(4) 0.82(6) 0. 0.96(6)
Pd1 0.46(6) 0. -0.09(5) 0.26(6) 0. 0.28(6)
Pd2 0.50(9) 0. -0.06(7) 0.45(9) 0. 0.29(9)
Pd3 0.60(6) 0.02(6) .00(5) 0.40(6) -0.08(5) 0.23(6)
Pd4 0.75(6) -0.01(6) 0.03(5) 0.47(6) 0.04(5) 0.28(6)

loop_
_atom_site_label
_atom_site_type_symbol
_atom_site_symmetry_multiplicity
_atom_site_Wyckoff_symbol
_atom_site_fract_x
_atom_site_fract_y
_atom_site_fract_z
_atom_site_occupancy
_atom_site_attached_hydrogens
_atom_site_calc_flag
Hg1 Hg2+ 4 i 0.1746(1) 0. 0.1992(1) 1. 0 d
Hg2 Hg2+ 2 c 0. 0. 0.5 1. 0 d
Ba1 Ba2+ 4 i 0.5032(2) 0. 0.2945(2) 1. 0 d
Pd1 Pd4+ 4 i 0.8326(2) 0. 0.2208(2) 1. 0 d
Pd2 Pd2+ 2 a 0. 0. 0. 1. 0 d
Pd3 Pd2+ 4 e 0.25 0.25 0. 1. 0 d
Pd4 Pd2+ 4 f 0.25 0.25 0.5 1. 0 d
O1 O2- 4 i 0.682(2) 0. 0.100(2) 1. 0 d
O2 O2- 4 i .000(2) 0. 0.314(2) 1. 0 d
O3 O2- 4 i 0.368(2) 0. 0.493(2) 1. 0 d
O4 O2- 8 j 0.091(1) 0.207(2) 0.894(1) 1. 0 d
O5 O2- 8 j 0.249(1) 0.234(2) 0.685(1) 1. 0 d

loop_
_atom_type_symbol
_atom_type_oxidation_number
Hg2+ 2.000
Ba2+ 2.000
Pd4+ 4.000
Pd2+ 2.000
O2- -2.000
